data_7029270
loop_
_publ_author_name
'Llewellyn, Ben A.'
'Slater, Anna G.'
'Goretzki, Gudrun'
'Easun, Timothy L.'
'Sun, Xue-Zhong'
'Davies, E. Stephen'
'Argent, Stephen P.'
'Lewis, William'
'Beeby, Andrew'
'George, Michael W.'
'Champness, Neil R.'

_publ_section_title
;
 Photophysics and electrochemistry of a platinum-acetylide disubstituted
 perylenediimide.
;
_journal_issue 1
_journal_name_full 'Dalton transactions (Cambridge, England : 2003)'
_journal_page_first 85
_journal_page_last 94
_journal_paper_doi 10.1039/c3dt50874a
_journal_volume 43
_journal_year 2014
_chemical_formula_moiety 'C104 H146 N2 O4 P4 Pt2'
_chemical_formula_sum 'C104 H146 N2 O4 P4 Pt2'
_chemical_formula_weight 2002.29
_chemical_name_systematic
;
?
;
_space_group_IT_number 60
_symmetry_cell_setting orthorhombic
_symmetry_space_group_name_Hall '-P 2n 2ab'
_symmetry_space_group_name_H-M 'P b c n'
_atom_sites_solution_hydrogens geom
_atom_sites_solution_primary direct
_atom_sites_solution_secondary difmap
_audit_creation_method 'enCIFer editing of SHELXL97 CIF output'
_cell_angle_alpha 90.00
_cell_angle_beta 90.00
_cell_angle_gamma 90.00
_cell_formula_units_Z 4
_cell_length_a 33.88(3)
_cell_length_b 14.178(13)
_cell_length_c 20.595(18)
_cell_measurement_reflns_used 18733
_cell_measurement_temperature 100(2)
_cell_measurement_theta_max 30.4
_cell_measurement_theta_min 1.8
_cell_volume 9893(15)
_computing_cell_refinement
;
CrystalClear-SM Expert 3.1 b5 (Rigaku, 2011)
;
_computing_data_collection
;
CrystalClear-SM Expert 3.1 b5 (Rigaku, 2011)
;
_computing_data_reduction
;
CrystalClear-SM Expert 3.1 b5 (Rigaku, 2011)
;
_computing_publication_material 'enCIFer (Allen et al., 2004); PLATON (Spek, 2009)'
_computing_structure_refinement 'SHELXL97 (Sheldrick, 2008)'
_computing_structure_solution 'SHELXS97 (Sheldrick, 2008)'
_diffrn_ambient_temperature 100(2)
_diffrn_detector CCD
_diffrn_detector_area_resol_mean 28.5714
_diffrn_measured_fraction_theta_full 0.985
_diffrn_measured_fraction_theta_max 0.985
_diffrn_measurement_details
;
scan:
Number of images: 180
Slice: -115.0000 - 65.0000
Image width: 1.0000
Exp time: 15.0000
Rotation axis: Omega
Omega: 0.0000
Kappa: 15.0000
Phi: 135.0000
XTD: 55.6855
2theta: -24.3627
scan:
Number of images: 117
Slice: -67.0000 - 50.0000
Image width: 1.0000
Exp time: 15.0000
Rotation axis: Omega
Omega: 0.0000
Kappa: 60.0000
Phi: 45.0000
XTD: 55.6875
2theta: -23.0865
;
_diffrn_measurement_device
;
AFC12 (Right): Kappa 3 circle
;
_diffrn_measurement_device_type
;
Rigaku Saturn724+ (2x2 bin mode)
;
_diffrn_measurement_method 'profile data from \w-scans'
_diffrn_measurement_specimen_support Mitegen
_diffrn_radiation_monochromator Confocal
_diffrn_radiation_type MoK\a
_diffrn_radiation_wavelength 0.71073
_diffrn_reflns_av_R_equivalents 0.096
_diffrn_reflns_av_sigmaI/netI 0.073
_diffrn_reflns_limit_h_max 39
_diffrn_reflns_limit_h_min -22
_diffrn_reflns_limit_k_max 16
_diffrn_reflns_limit_k_min -11
_diffrn_reflns_limit_l_max 23
_diffrn_reflns_limit_l_min -24
_diffrn_reflns_number 36399
_diffrn_reflns_theta_full 24.71
_diffrn_reflns_theta_max 24.71
_diffrn_reflns_theta_min 2.97
_diffrn_source 'Rotating Anode'
_diffrn_source_current 55.0
_diffrn_source_power 2.5
_diffrn_source_voltage 45.0
_exptl_absorpt_coefficient_mu 2.939
_exptl_absorpt_correction_T_max 1.000
_exptl_absorpt_correction_T_min 0.599
_exptl_absorpt_correction_type multi-scan
_exptl_crystal_colour 'Dark Green'
_exptl_crystal_density_diffrn 1.344
_exptl_crystal_description Plate
_exptl_crystal_F_000 4128
_exptl_crystal_size_max 0.15
_exptl_crystal_size_mid 0.07
_exptl_crystal_size_min 0.02
_refine_diff_density_max 3.46
_refine_diff_density_min -3.89
_refine_diff_density_rms 0.19
_refine_ls_extinction_method none
_refine_ls_goodness_of_fit_ref 1.16
_refine_ls_hydrogen_treatment constr
_refine_ls_matrix_type full
_refine_ls_number_parameters 511
_refine_ls_number_reflns 8315
_refine_ls_number_restraints 586
_refine_ls_restrained_S_all 1.13
_refine_ls_R_factor_all 0.172
_refine_ls_R_factor_gt 0.149
_refine_ls_shift/su_max 0.000
_refine_ls_shift/su_mean 0.000
_refine_ls_structure_factor_coef Fsqd
_refine_ls_weighting_details 'calc w=1/[\s^2^(Fo^2^)+(0.165P)^2^+160.4P] where P=(Fo^2^+2Fc^2^)/3'
_refine_ls_weighting_scheme calc
_refine_ls_wR_factor_gt 0.364
_refine_ls_wR_factor_ref 0.385
_reflns_number_gt 6542
_reflns_number_total 8315
_reflns_threshold_expression >2sigma(I)
_cod_data_source_file c3dt50874a.txt
_cod_data_source_block 1
_cod_depositor_comments
;
The following automatic conversions were performed:

'_exptl_absorpt_correction_type' value 'Multi-scan' changed to
'multi-scan' according to
/usr/data/users/saulius/automatic-downloads/current/RSC/lib/dictionaries/cif_core.dic
dictionary named 'cif_core.dic' version 2.4.2 from 2011-04-26.

Automatic conversion script
Id: cif_fix_values 2281 2013-09-26 08:29:07Z andrius 
;
_cod_database_code 7029270
_nottingham_internal_coll_name BWNRCC
_nottingham_internal_coll_number 11445
_nottingham_internal_coll_client BW/NRC
_nottingham_internal_coll_type custom
_nottingham_internal_coll_frame_time 15
_nottingham_internal_coll_frame_width 1.0
_nottingham_internal_coll_frame_method omega
_nottingham_internal_coll_user 'Dr Peter N. Horton, NCS'
_nottingham_internal_coll_date 12/06/2012
_nottingham_internal_coll_location SOTON
_nottingham_internal_ncs_number 2012ncs0369
_nottingham_internal_process_user 'Dr Peter N. Horton, NCS'
_nottingham_internal_process_date 12/06.2012
_nottingham_internal_solution_user 'Dr Peter N. Horton, NCS'
_nottingham_internal_solution_date 12/06/2012
_nottingham_internal_refinement_user SPA/AGS
_nottingham_internal_refinement_date 20/06/2012
_nottingham_internal_validation_user AJB
_nottingham_internal_validation_date 20/6/2012

loop_
_symmetry_equiv_pos_as_xyz
'x, y, z'
'-x+1/2, -y+1/2, z+1/2'
'x+1/2, -y+1/2, -z'
'-x, y, -z+1/2'
'-x, -y, -z'
'x-1/2, y-1/2, -z-1/2'
'-x-1/2, y-1/2, z'
'x, -y, z-1/2'

loop_
_atom_site_label
_atom_site_type_symbol
_atom_site_fract_x
_atom_site_fract_y
_atom_site_fract_z
_atom_site_U_iso_or_equiv
_atom_site_adp_type
_atom_site_occupancy
_atom_site_symmetry_multiplicity
_atom_site_calc_flag
_atom_site_refinement_flags
Pt1 Pt 0.40914(2) 0.73112(6) 0.55183(4) 0.0691(4) Uani 1 1 d U
C1 C 0.5029(4) 0.7879(11) 0.3887(9) 0.056(3) Uani 1 1 d U
C2 C 0.5404(5) 0.7856(11) 0.4179(9) 0.058(3) Uani 1 1 d U
H2 H 0.5417 0.7802 0.4639 0.070 Uiso 1 1 calc R
C3 C 0.5761(4) 0.7906(10) 0.3834(8) 0.054(3) Uani 1 1 d DU
C4 C 0.6105(4) 0.8122(13) 0.2819(9) 0.063(3) Uani 1 1 d DU
C5 C 0.6091(5) 0.8231(14) 0.2145(9) 0.068(4) Uani 1 1 d U
H5 H 0.6329 0.8301 0.1906 0.081 Uiso 1 1 calc R
C6 C 0.5732(4) 0.8238(14) 0.1825(10) 0.068(4) Uani 1 1 d U
H6 H 0.5732 0.8325 0.1368 0.082 Uiso 1 1 calc R
C14 C 0.5002(4) 0.8015(11) 0.3211(8) 0.054(3) Uani 1 1 d U
C15 C 0.5374(4) 0.8068(12) 0.2829(9) 0.055(3) Uani 1 1 d U
C16 C 0.5748(4) 0.8023(11) 0.3167(8) 0.053(3) Uani 1 1 d U
C17 C 0.5374(4) 0.8124(13) 0.2137(9) 0.060(3) Uani 1 1 d U
C21 C 0.6146(4) 0.7807(11) 0.4201(8) 0.059(3) Uani 1 1 d DU
O22 O 0.6154(3) 0.7706(9) 0.4787(6) 0.070(3) Uani 1 1 d DU
N23 N 0.6493(3) 0.7846(10) 0.3829(6) 0.067(3) Uani 1 1 d DU
C24 C 0.6499(4) 0.8038(13) 0.3160(8) 0.067(3) Uani 1 1 d DU
O25 O 0.6812(3) 0.8134(10) 0.2871(6) 0.076(3) Uani 1 1 d DU
C31 C 0.6876(5) 0.7654(10) 0.4186(11) 0.075(4) Uani 1 1 d DU
H31 H 0.6796 0.7495 0.4641 0.090 Uiso 1 1 calc R
C32 C 0.7136(5) 0.8528(14) 0.4249(11) 0.082(4) Uani 1 1 d DU
H32A H 0.6982 0.9048 0.4448 0.099 Uiso 1 1 calc R
H32B H 0.7224 0.8735 0.3814 0.099 Uiso 1 1 calc R
C33 C 0.7497(5) 0.8306(15) 0.4673(11) 0.091(5) Uani 1 1 d DU
H33A H 0.7679 0.8853 0.4662 0.109 Uiso 1 1 calc R
H33B H 0.7409 0.8223 0.5128 0.109 Uiso 1 1 calc R
C34 C 0.7718(6) 0.7443(11) 0.4467(11) 0.096(5) Uani 1 1 d DU
H34A H 0.7922 0.7296 0.4797 0.115 Uiso 1 1 calc R
H34B H 0.7855 0.7574 0.4052 0.115 Uiso 1 1 calc R
C35 C 0.7456(5) 0.6601(14) 0.4383(9) 0.081(4) Uani 1 1 d DU
H35A H 0.7361 0.6396 0.4815 0.097 Uiso 1 1 calc R
H35B H 0.7613 0.6079 0.4196 0.097 Uiso 1 1 calc R
C36 C 0.7097(5) 0.6785(14) 0.3942(10) 0.079(4) Uani 1 1 d DU
H36A H 0.7186 0.6890 0.3490 0.094 Uiso 1 1 calc R
H36B H 0.6920 0.6231 0.3947 0.094 Uiso 1 1 calc R
C50 C 0.4703(5) 0.7709(14) 0.4330(10) 0.068(4) Uani 1 1 d U
C51 C 0.4464(6) 0.7548(14) 0.4780(11) 0.079(5) Uani 1 1 d U
C52 C 0.3786(5) 0.7069(12) 0.6353(9) 0.062(3) Uani 1 1 d U
C53 C 0.3619(5) 0.6945(13) 0.6820(10) 0.068(4) Uani 1 1 d U
C54 C 0.3380(3) 0.6833(11) 0.7468(5) 0.078(4) Uani 1 1 d GU
C55 C 0.3552(3) 0.7014(11) 0.8068(6) 0.087(4) Uani 1 1 d GU
H55 H 0.3824 0.7169 0.8096 0.104 Uiso 1 1 calc R
C56 C 0.3324(4) 0.6967(12) 0.8629(5) 0.098(5) Uani 1 1 d GU
H56 H 0.3441 0.7090 0.9040 0.118 Uiso 1 1 calc R
C57 C 0.2926(4) 0.6739(13) 0.8589(5) 0.097(5) Uani 1 1 d GU
H57 H 0.2771 0.6707 0.8973 0.116 Uiso 1 1 calc R
C58 C 0.2755(3) 0.6558(12) 0.7989(6) 0.091(5) Uani 1 1 d GU
H58 H 0.2483 0.6403 0.7962 0.109 Uiso 1 1 calc R
C59 C 0.2982(3) 0.6606(11) 0.7428(5) 0.082(4) Uani 1 1 d GU
H59 H 0.2865 0.6482 0.7017 0.099 Uiso 1 1 calc R
P60 P 0.41506(15) 0.8909(4) 0.5750(3) 0.0777(14) Uani 1 1 d DU
C61A C 0.4661(4) 0.9354(16) 0.5738(9) 0.089(5) Uani 1 1 d DU
H61A H 0.4792 0.9113 0.5342 0.107 Uiso 1 1 calc R
H61B H 0.4652 1.0050 0.5704 0.107 Uiso 1 1 calc R
C62A C 0.4909(4) 0.9095(17) 0.6315(8) 0.100(5) Uani 1 1 d DU
H62A H 0.4884 0.8409 0.6394 0.120 Uiso 1 1 calc R
H62B H 0.4806 0.9427 0.6702 0.120 Uiso 1 1 calc R
C63A C 0.5337(3) 0.9337(17) 0.6231(8) 0.095(5) Uani 1 1 d DU
H63A H 0.5450 0.8939 0.5882 0.114 Uiso 1 1 calc R
H63B H 0.5359 1.0003 0.6092 0.114 Uiso 1 1 calc R
C64A C 0.5572(5) 0.920(2) 0.6840(10) 0.126(9) Uani 1 1 d DU
H64A H 0.5851 0.9336 0.6753 0.189 Uiso 1 1 calc R
H64B H 0.5546 0.8542 0.6985 0.189 Uiso 1 1 calc R
H64C H 0.5474 0.9621 0.7179 0.189 Uiso 1 1 calc R
C61B C 0.3935(3) 0.9343(14) 0.6512(7) 0.078(4) Uani 1 1 d DU
H61C H 0.4034 0.8946 0.6872 0.094 Uiso 1 1 calc R
H61D H 0.4032 0.9993 0.6588 0.094 Uiso 1 1 calc R
C62B C 0.3492(3) 0.9356(14) 0.6543(6) 0.075(4) Uani 1 1 d DU
H62C H 0.3393 0.9899 0.6288 0.091 Uiso 1 1 calc R
H62D H 0.3389 0.8774 0.6340 0.091 Uiso 1 1 calc R
C63B C 0.3334(3) 0.9426(15) 0.7223(6) 0.081(5) Uani 1 1 d DU
H63C H 0.3445 0.8905 0.7486 0.097 Uiso 1 1 calc R
H63D H 0.3423 1.0028 0.7417 0.097 Uiso 1 1 calc R
C64B C 0.2892(3) 0.9380(18) 0.7251(10) 0.098(7) Uani 1 1 d DU
H64D H 0.2780 0.9856 0.6960 0.147 Uiso 1 1 calc R
H64E H 0.2804 0.9502 0.7697 0.147 Uiso 1 1 calc R
H64F H 0.2804 0.8752 0.7116 0.147 Uiso 1 1 calc R
C61C C 0.3940(5) 0.9598(14) 0.5077(9) 0.093(5) Uani 1 1 d DU
H61E H 0.3924 1.0263 0.5221 0.112 Uiso 1 1 calc R
H61F H 0.4130 0.9577 0.4713 0.112 Uiso 1 1 calc R
C62C C 0.3543(5) 0.9332(13) 0.4810(10) 0.095(5) Uani 1 1 d DU
H62E H 0.3556 0.8682 0.4636 0.115 Uiso 1 1 calc R
H62F H 0.3347 0.9336 0.5168 0.115 Uiso 1 1 calc R
C63C C 0.3403(5) 0.9983(16) 0.4283(10) 0.113(6) Uani 1 1 d DU
H63E H 0.3404 1.0638 0.4449 0.136 Uiso 1 1 calc R
H63F H 0.3590 0.9952 0.3914 0.136 Uiso 1 1 calc R
C64C C 0.2997(6) 0.975(2) 0.4045(12) 0.149(10) Uani 1 1 d DU
H64G H 0.3010 0.9570 0.3586 0.224 Uiso 1 1 calc R
H64H H 0.2825 1.0296 0.4097 0.224 Uiso 1 1 calc R
H64I H 0.2892 0.9217 0.4298 0.224 Uiso 1 1 calc R
P70 P 0.39860(14) 0.5753(4) 0.5215(3) 0.0806(16) Uani 1 1 d DU
C71A C 0.3861(8) 0.4947(17) 0.5872(10) 0.159(9) Uani 1 1 d DU
H71A H 0.3621 0.5176 0.6097 0.191 Uiso 1 1 calc R
H71B H 0.3803 0.4316 0.5691 0.191 Uiso 1 1 calc R
C72A C 0.4194(7) 0.487(2) 0.6350(11) 0.170(9) Uani 1 1 d DU
H72A H 0.4401 0.4459 0.6167 0.204 Uiso 1 1 calc R
H72B H 0.4311 0.5506 0.6415 0.204 Uiso 1 1 calc R
C73A C 0.4067(8) 0.449(3) 0.6996(10) 0.197(11) Uani 1 1 d DU
H73A H 0.3870 0.4920 0.7189 0.237 Uiso 1 1 calc R
H73B H 0.3937 0.3870 0.6929 0.237 Uiso 1 1 calc R
C74A C 0.4403(10) 0.437(3) 0.7460(13) 0.237(14) Uani 1 1 d DU
H74A H 0.4563 0.3823 0.7330 0.355 Uiso 1 1 calc R
H74B H 0.4300 0.4265 0.7899 0.355 Uiso 1 1 calc R
H74C H 0.4568 0.4936 0.7456 0.355 Uiso 1 1 calc R
C71B C 0.3560(7) 0.5609(19) 0.4687(13) 0.158(8) Uani 1 1 d DU
H71C H 0.3524 0.4929 0.4597 0.189 Uiso 1 1 calc R
H71D H 0.3322 0.5829 0.4923 0.189 Uiso 1 1 calc R
C72B C 0.3581(7) 0.612(2) 0.4051(15) 0.192(9) Uani 1 1 d DU
H72C H 0.3554 0.6809 0.4131 0.230 Uiso 1 1 calc R
H72D H 0.3844 0.6015 0.3854 0.230 Uiso 1 1 calc R
C73B C 0.3269(10) 0.5818(18) 0.3580(13) 0.217(11) Uani 1 1 d DU
H73C H 0.3397 0.5559 0.3186 0.261 Uiso 1 1 calc R
H73D H 0.3111 0.5307 0.3779 0.261 Uiso 1 1 calc R
C74B C 0.2998(9) 0.660(2) 0.338(2) 0.200(14) Uani 1 1 d DU
H74D H 0.2870 0.6865 0.3771 0.300 Uiso 1 1 calc R
H74E H 0.2797 0.6363 0.3086 0.300 Uiso 1 1 calc R
H74F H 0.3151 0.7100 0.3168 0.300 Uiso 1 1 calc R
C71C C 0.4397(5) 0.5198(11) 0.4785(11) 0.083(5) Uani 1 1 d DU
H71E H 0.4491 0.5641 0.4447 0.100 Uiso 1 1 calc R
H71F H 0.4616 0.5108 0.5098 0.100 Uiso 1 1 calc R
C72C C 0.4314(4) 0.4266(13) 0.4466(11) 0.102(6) Uani 1 1 d DU
H72E H 0.4159 0.3869 0.4769 0.123 Uiso 1 1 calc R
H72F H 0.4151 0.4374 0.4075 0.123 Uiso 1 1 calc R
C73C C 0.4681(6) 0.3745(15) 0.4274(11) 0.133(8) Uani 1 1 d DU
H73E H 0.4913 0.4081 0.4453 0.160 Uiso 1 1 calc R
H73F H 0.4675 0.3107 0.4469 0.160 Uiso 1 1 calc R
C74C C 0.4729(10) 0.365(3) 0.3554(12) 0.210(14) Uani 1 1 d DU
H74G H 0.4514 0.3989 0.3335 0.316 Uiso 1 1 calc R
H74H H 0.4721 0.2985 0.3433 0.316 Uiso 1 1 calc R
H74I H 0.4983 0.3925 0.3423 0.316 Uiso 1 1 calc R

loop_
_atom_site_aniso_label
_atom_site_aniso_U_11
_atom_site_aniso_U_22
_atom_site_aniso_U_33
_atom_site_aniso_U_23
_atom_site_aniso_U_13
_atom_site_aniso_U_12
Pt1 0.0554(5) 0.0538(6) 0.0981(7) 0.0034(4) 0.0184(3) -0.0043(3)
C1 0.043(5) 0.041(7) 0.083(6) -0.003(6) -0.001(4) 0.002(6)
C2 0.048(5) 0.038(8) 0.090(8) 0.005(7) -0.008(5) 0.004(6)
C3 0.046(4) 0.035(7) 0.081(6) -0.001(6) -0.013(4) -0.002(6)
C4 0.035(4) 0.064(8) 0.089(6) -0.004(7) -0.004(4) 0.004(6)
C5 0.034(5) 0.081(10) 0.088(6) -0.004(8) 0.002(5) -0.002(7)
C6 0.035(5) 0.083(10) 0.086(8) 0.001(8) 0.000(5) 0.000(7)
C14 0.039(5) 0.044(7) 0.080(6) -0.013(6) -0.004(5) -0.005(6)
C15 0.033(5) 0.050(7) 0.083(6) 0.002(7) -0.008(4) 0.000(6)
C16 0.036(4) 0.040(7) 0.083(5) 0.001(6) -0.010(4) -0.004(6)
C17 0.028(5) 0.069(9) 0.084(6) 0.000(8) -0.006(5) 0.000(6)
C21 0.046(5) 0.043(8) 0.088(6) -0.003(7) -0.011(4) -0.001(6)
O22 0.049(6) 0.073(8) 0.089(6) -0.003(7) -0.019(5) 0.001(6)
N23 0.040(4) 0.065(8) 0.096(6) -0.011(6) -0.012(4) 0.000(5)
C24 0.036(5) 0.070(9) 0.096(6) -0.012(8) -0.007(4) -0.001(7)
O25 0.035(5) 0.094(9) 0.098(8) -0.009(7) -0.006(5) 0.002(6)
C31 0.043(6) 0.081(8) 0.102(9) -0.011(8) -0.012(6) 0.004(5)
C32 0.048(7) 0.090(9) 0.109(11) 0.002(9) -0.020(8) -0.007(6)
C33 0.051(8) 0.105(10) 0.117(12) 0.006(9) -0.024(8) -0.002(7)
C34 0.049(9) 0.114(11) 0.125(13) 0.010(10) -0.022(8) 0.006(6)
C35 0.053(8) 0.103(10) 0.088(11) 0.002(9) -0.012(7) 0.013(7)
C36 0.051(7) 0.089(9) 0.096(11) -0.002(8) -0.011(7) 0.017(6)
C50 0.052(7) 0.065(9) 0.088(8) 0.004(8) 0.003(6) -0.002(7)
C51 0.078(11) 0.064(9) 0.096(11) 0.004(8) 0.019(7) -0.015(8)
C52 0.043(8) 0.051(8) 0.092(8) 0.012(6) 0.006(6) 0.001(6)
C53 0.054(8) 0.063(9) 0.086(7) 0.005(8) 0.004(6) -0.001(7)
C54 0.061(6) 0.091(10) 0.083(6) -0.003(8) 0.006(5) -0.007(8)
C55 0.068(8) 0.106(12) 0.087(7) -0.006(10) 0.003(6) -0.012(9)
C56 0.086(9) 0.126(13) 0.083(8) -0.001(10) 0.005(7) -0.009(10)
C57 0.087(8) 0.131(13) 0.072(8) -0.006(10) 0.020(8) -0.013(10)
C58 0.077(9) 0.124(13) 0.072(8) 0.000(10) 0.018(6) -0.012(10)
C59 0.062(7) 0.116(12) 0.069(8) 0.004(9) 0.010(6) -0.015(9)
P60 0.070(3) 0.063(3) 0.100(4) -0.004(3) 0.009(3) -0.011(2)
C61A 0.072(6) 0.079(11) 0.116(13) 0.003(10) 0.020(6) -0.017(8)
C62A 0.074(8) 0.096(12) 0.130(13) 0.004(10) 0.009(7) -0.015(9)
C63A 0.075(8) 0.091(13) 0.120(13) 0.009(11) 0.017(8) -0.013(10)
C64A 0.089(13) 0.15(2) 0.137(18) 0.021(17) -0.002(11) -0.027(16)
C61B 0.069(7) 0.062(9) 0.104(8) -0.008(7) 0.009(7) -0.013(8)
C62B 0.070(7) 0.057(9) 0.099(10) 0.003(8) 0.009(7) 0.004(8)
C63B 0.073(8) 0.068(11) 0.102(10) -0.008(9) 0.011(8) -0.002(9)
C64B 0.076(8) 0.105(17) 0.114(16) -0.013(13) 0.016(10) -0.007(12)
C61C 0.096(10) 0.072(9) 0.112(10) 0.011(9) 0.007(8) -0.007(10)
C62C 0.091(10) 0.096(12) 0.099(11) 0.008(9) 0.008(8) 0.002(9)
C63C 0.110(12) 0.133(16) 0.097(13) 0.022(11) 0.016(9) 0.016(12)
C64C 0.139(16) 0.22(3) 0.084(17) 0.018(18) -0.017(13) 0.001(19)
P70 0.052(3) 0.044(3) 0.145(5) 0.002(3) 0.028(3) -0.004(2)
C71A 0.27(3) 0.060(9) 0.145(15) -0.004(11) 0.112(11) -0.001(17)
C72A 0.32(3) 0.060(12) 0.125(15) 0.020(12) 0.095(12) 0.012(17)
C73A 0.37(3) 0.083(15) 0.138(16) 0.024(14) 0.111(15) -0.003(19)
C74A 0.47(4) 0.11(2) 0.14(2) 0.02(2) 0.05(2) -0.01(3)
C71B 0.100(11) 0.086(16) 0.29(2) -0.058(15) -0.064(14) 0.035(12)
C72B 0.158(16) 0.130(18) 0.29(2) -0.041(15) -0.113(16) 0.040(14)
C73B 0.176(19) 0.16(2) 0.31(2) -0.055(19) -0.124(17) 0.029(16)
C74B 0.14(2) 0.17(3) 0.29(3) 0.01(3) -0.10(2) -0.002(19)
C71C 0.060(8) 0.071(10) 0.118(13) -0.014(9) 0.017(8) -0.002(7)
C72C 0.069(10) 0.088(11) 0.150(15) -0.039(10) 0.005(10) 0.008(8)
C73C 0.091(12) 0.141(16) 0.168(16) -0.063(14) 0.023(13) 0.024(11)
C74C 0.19(3) 0.27(3) 0.168(18) -0.02(3) 0.05(2) 0.08(3)

loop_
_atom_type_symbol
_atom_type_description
_atom_type_scat_dispersion_real
_atom_type_scat_dispersion_imag
_atom_type_scat_source
C C 0.0033 0.0016 'International Tables Vol C Tables 4.2.6.8 and 6.1.1.4'
H H 0.0000 0.0000 'International Tables Vol C Tables 4.2.6.8 and 6.1.1.4'
N N 0.0061 0.0033 'International Tables Vol C Tables 4.2.6.8 and 6.1.1.4'
O O 0.0106 0.0060 'International Tables Vol C Tables 4.2.6.8 and 6.1.1.4'
P P 0.1023 0.0942 'International Tables Vol C Tables 4.2.6.8 and 6.1.1.4'
Pt Pt -1.7033 8.3905 'International Tables Vol C Tables 4.2.6.8 and 6.1.1.4'

loop_
_geom_angle_atom_site_label_1
_geom_angle_atom_site_label_2
_geom_angle_atom_site_label_3
_geom_angle
_geom_angle_site_symmetry_1
_geom_angle_site_symmetry_3
C51 Pt1 C52 171.5(8) . .
C51 Pt1 P60 86.4(6) . .
C52 Pt1 P60 92.0(5) . .
C51 Pt1 P70 93.0(6) . .
C52 Pt1 P70 89.4(5) . .
P60 Pt1 P70 174.5(2) . .
C2 C1 C14 119.1(15) . .
C2 C1 C50 114.4(16) . .
C14 C1 C50 126.4(15) . .
C3 C2 C1 124.0(17) . .
C3 C2 H2 118.0 . .
C1 C2 H2 118.0 . .
C16 C3 C2 118.6(13) . .
C16 C3 C21 122.4(15) . .
C2 C3 C21 119.0(15) . .
C5 C4 C16 119.0(14) . .
C5 C4 C24 120.0(15) . .
C16 C4 C24 120.8(15) . .
C6 C5 C4 120.3(16) . .
C6 C5 H5 119.8 . .
C4 C5 H5 119.8 . .
C17 C6 C5 123.3(18) . .
C17 C6 H6 118.4 . .
C5 C6 H6 118.4 . .
C1 C14 C17 123.5(14) . 4_655
C1 C14 C15 118.4(14) . .
C17 C14 C15 118.2(15) 4_655 .
C17 C15 C16 118.9(14) . .
C17 C15 C14 122.1(13) . .
C16 C15 C14 119.0(15) . .
C3 C16 C4 119.1(14) . .
C3 C16 C15 120.8(14) . .
C4 C16 C15 120.0(15) . .
C6 C17 C15 118.1(14) . .
C6 C17 C14 123.2(17) . 4_655
C15 C17 C14 118.6(14) . 4_655
O22 C21 N23 121.8(13) . .
O22 C21 C3 121.7(14) . .
N23 C21 C3 116.5(13) . .
C24 N23 C21 123.7(14) . .
C24 N23 C31 119.8(13) . .
C21 N23 C31 116.5(13) . .
O25 C24 N23 120.8(14) . .
O25 C24 C4 121.9(15) . .
N23 C24 C4 117.3(13) . .
N23 C31 C32 112.9(13) . .
N23 C31 C36 113.9(13) . .
C32 C31 C36 113.6(16) . .
N23 C31 H31 105.1 . .
C32 C31 H31 105.1 . .
C36 C31 H31 105.1 . .
C31 C32 C33 110.0(14) . .
C31 C32 H32A 109.7 . .
C33 C32 H32A 109.7 . .
C31 C32 H32B 109.7 . .
C33 C32 H32B 109.7 . .
H32A C32 H32B 108.2 . .
C34 C33 C32 113.9(16) . .
C34 C33 H33A 108.8 . .
C32 C33 H33A 108.8 . .
C34 C33 H33B 108.8 . .
C32 C33 H33B 108.8 . .
H33A C33 H33B 107.7 . .
C33 C34 C35 112.9(19) . .
C33 C34 H34A 109.0 . .
C35 C34 H34A 109.0 . .
C33 C34 H34B 109.0 . .
C35 C34 H34B 109.0 . .
H34A C34 H34B 107.8 . .
C34 C35 C36 113.7(15) . .
C34 C35 H35A 108.8 . .
C36 C35 H35A 108.8 . .
C34 C35 H35B 108.8 . .
C36 C35 H35B 108.8 . .
H35A C35 H35B 107.7 . .
C31 C36 C35 109.3(14) . .
C31 C36 H36A 109.8 . .
C35 C36 H36A 109.8 . .
C31 C36 H36B 109.8 . .
C35 C36 H36B 109.8 . .
H36A C36 H36B 108.3 . .
C51 C50 C1 171(2) . .
C50 C51 Pt1 178(2) . .
C53 C52 Pt1 179.1(19) . .
C52 C53 C54 177(2) . .
C55 C54 C59 120.0 . .
C55 C54 C53 121.6(10) . .
C59 C54 C53 118.3(10) . .
C56 C55 C54 120.0 . .
C56 C55 H55 120.0 . .
C54 C55 H55 120.0 . .
C57 C56 C55 120.0 . .
C57 C56 H56 120.0 . .
C55 C56 H56 120.0 . .
C56 C57 C58 120.0 . .
C56 C57 H57 120.0 . .
C58 C57 H57 120.0 . .
C59 C58 C57 120.0 . .
C59 C58 H58 120.0 . .
C57 C58 H58 120.0 . .
C58 C59 C54 120.0 . .
C58 C59 H59 120.0 . .
C54 C59 H59 120.0 . .
C61B P60 C61C 108.1(10) . .
C61B P60 C61A 105.7(9) . .
C61C P60 C61A 99.9(8) . .
C61B P60 Pt1 117.9(7) . .
C61C P60 Pt1 109.3(8) . .
C61A P60 Pt1 114.4(8) . .
C62A C61A P60 115.5(10) . .
C62A C61A H61A 108.4 . .
P60 C61A H61A 108.4 . .
C62A C61A H61B 108.4 . .
P60 C61A H61B 108.4 . .
H61A C61A H61B 107.5 . .
C61A C62A C63A 113.1(6) . .
C61A C62A H62A 108.9 . .
C63A C62A H62A 108.9 . .
C61A C62A H62B 108.9 . .
C63A C62A H62B 108.9 . .
H62A C62A H62B 107.8 . .
C64A C63A C62A 112.8(6) . .
C64A C63A H63A 109.0 . .
C62A C63A H63A 109.0 . .
C64A C63A H63B 109.0 . .
C62A C63A H63B 109.0 . .
H63A C63A H63B 107.8 . .
C63A C64A H64A 109.5 . .
C63A C64A H64B 109.5 . .
H64A C64A H64B 109.5 . .
C63A C64A H64C 109.5 . .
H64A C64A H64C 109.5 . .
H64B C64A H64C 109.5 . .
C62B C61B P60 116.0(9) . .
C62B C61B H61C 108.3 . .
P60 C61B H61C 108.3 . .
C62B C61B H61D 108.3 . .
P60 C61B H61D 108.3 . .
H61C C61B H61D 107.4 . .
C63B C62B C61B 113.3(6) . .
C63B C62B H62C 108.9 . .
C61B C62B H62C 108.9 . .
C63B C62B H62D 108.9 . .
C61B C62B H62D 108.9 . .
H62C C62B H62D 107.7 . .
C64B C63B C62B 112.9(6) . .
C64B C63B H63C 109.0 . .
C62B C63B H63C 109.0 . .
C64B C63B H63D 109.0 . .
C62B C63B H63D 109.0 . .
H63C C63B H63D 107.8 . .
C63B C64B H64D 109.5 . .
C63B C64B H64E 109.5 . .
H64D C64B H64E 109.5 . .
C63B C64B H64F 109.5 . .
H64D C64B H64F 109.5 . .
H64E C64B H64F 109.5 . .
C62C C61C P60 119.4(10) . .
C62C C61C H61E 107.5 . .
P60 C61C H61E 107.5 . .
C62C C61C H61F 107.5 . .
P60 C61C H61F 107.5 . .
H61E C61C H61F 107.0 . .
C63C C62C C61C 113.1(6) . .
C63C C62C H62E 109.0 . .
C61C C62C H62E 109.0 . .
C63C C62C H62F 109.0 . .
C61C C62C H62F 109.0 . .
H62E C62C H62F 107.8 . .
C64C C63C C62C 112.8(7) . .
C64C C63C H63E 109.0 . .
C62C C63C H63E 109.0 . .
C64C C63C H63F 109.0 . .
C62C C63C H63F 109.0 . .
H63E C63C H63F 107.8 . .
C63C C64C H64G 109.5 . .
C63C C64C H64H 109.5 . .
H64G C64C H64H 109.5 . .
C63C C64C H64I 109.5 . .
H64G C64C H64I 109.5 . .
H64H C64C H64I 109.5 . .
C71B P70 C71A 100.9(14) . .
C71B P70 C71C 105.5(12) . .
C71A P70 C71C 105.4(11) . .
C71B P70 Pt1 112.9(9) . .
C71A P70 Pt1 115.6(9) . .
C71C P70 Pt1 115.0(5) . .
C72A C71A P70 110.9(14) . .
C72A C71A H71A 109.5 . .
P70 C71A H71A 109.5 . .
C72A C71A H71B 109.5 . .
P70 C71A H71B 109.5 . .
H71A C71A H71B 108.0 . .
C73A C72A C71A 113.0(7) . .
C73A C72A H72A 109.0 . .
C71A C72A H72A 109.0 . .
C73A C72A H72B 109.0 . .
C71A C72A H72B 109.0 . .
H72A C72A H72B 107.8 . .
C74A C73A C72A 112.8(7) . .
C74A C73A H73A 109.0 . .
C72A C73A H73A 109.0 . .
C74A C73A H73B 109.0 . .
C72A C73A H73B 109.0 . .
H73A C73A H73B 107.8 . .
C73A C74A H74A 109.5 . .
C73A C74A H74B 109.5 . .
H74A C74A H74B 109.5 . .
C73A C74A H74C 109.5 . .
H74A C74A H74C 109.5 . .
H74B C74A H74C 109.5 . .
C72B C71B P70 115.3(16) . .
C72B C71B H71C 108.4 . .
P70 C71B H71C 108.4 . .
C72B C71B H71D 108.4 . .
P70 C71B H71D 108.4 . .
H71C C71B H71D 107.5 . .
C73B C72B C71B 112.9(7) . .
C73B C72B H72C 109.0 . .
C71B C72B H72C 109.0 . .
C73B C72B H72D 109.0 . .
C71B C72B H72D 109.0 . .
H72C C72B H72D 107.8 . .
C74B C73B C72B 113.0(7) . .
C74B C73B H73C 109.0 . .
C72B C73B H73C 109.0 . .
C74B C73B H73D 109.0 . .
C72B C73B H73D 109.0 . .
H73C C73B H73D 107.8 . .
C73B C74B H74D 109.5 . .
C73B C74B H74E 109.5 . .
H74D C74B H74E 109.5 . .
C73B C74B H74F 109.5 . .
H74D C74B H74F 109.5 . .
H74E C74B H74F 109.5 . .
C72C C71C P70 116.6(10) . .
C72C C71C H71E 108.1 . .
P70 C71C H71E 108.1 . .
C72C C71C H71F 108.1 . .
P70 C71C H71F 108.1 . .
H71E C71C H71F 107.3 . .
C73C C72C C71C 113.2(7) . .
C73C C72C H72E 108.9 . .
C71C C72C H72E 108.9 . .
C73C C72C H72F 108.9 . .
C71C C72C H72F 108.9 . .
H72E C72C H72F 107.8 . .
C74C C73C C72C 113.2(7) . .
C74C C73C H73E 108.9 . .
C72C C73C H73E 108.9 . .
C74C C73C H73F 108.9 . .
C72C C73C H73F 108.9 . .
H73E C73C H73F 107.7 . .
C73C C74C H74G 109.5 . .
C73C C74C H74H 109.5 . .
H74G C74C H74H 109.5 . .
C73C C74C H74I 109.5 . .
H74G C74C H74I 109.5 . .
H74H C74C H74I 109.5 . .

loop_
_geom_bond_atom_site_label_1
_geom_bond_atom_site_label_2
_geom_bond_distance
_geom_bond_site_symmetry_2
Pt1 C51 2.00(2) .
Pt1 C52 2.036(18) .
Pt1 P60 2.323(6) .
Pt1 P70 2.323(6) .
C1 C2 1.41(2) .
C1 C14 1.41(2) .
C1 C50 1.45(2) .
C2 C3 1.41(2) .
C2 H2 0.9500 .
C3 C16 1.38(2) .
C3 C21 1.511(16) .
C4 C5 1.40(2) .
C4 C16 1.41(2) .
C4 C24 1.514(16) .
C5 C6 1.38(2) .
C5 H5 0.9500 .
C6 C17 1.38(2) .
C6 H6 0.9500 .
C14 C17 1.47(2) 4_655
C14 C15 1.49(2) .
C15 C17 1.43(2) .
C15 C16 1.45(2) .
C17 C14 1.47(2) 4_655
C21 O22 1.218(16) .
C21 N23 1.404(15) .
N23 C24 1.404(15) .
N23 C31 1.52(2) .
C24 O25 1.223(15) .
C31 C32 1.526(17) .
C31 C36 1.527(17) .
C31 H31 1.0000 .
C32 C33 1.536(19) .
C32 H32A 0.9900 .
C32 H32B 0.9900 .
C33 C34 1.50(2) .
C33 H33A 0.9900 .
C33 H33B 0.9900 .
C34 C35 1.50(2) .
C34 H34A 0.9900 .
C34 H34B 0.9900 .
C35 C36 1.539(19) .
C35 H35A 0.9900 .
C35 H35B 0.9900 .
C36 H36A 0.9900 .
C36 H36B 0.9900 .
C50 C51 1.25(3) .
C52 C53 1.13(2) .
C53 C54 1.57(2) .
C54 C55 1.3900 .
C54 C59 1.3900 .
C55 C56 1.3900 .
C55 H55 0.9500 .
C56 C57 1.3900 .
C56 H56 0.9500 .
C57 C58 1.3900 .
C57 H57 0.9500 .
C58 C59 1.3900 .
C58 H58 0.9500 .
C59 H59 0.9500 .
P60 C61B 1.839(12) .
P60 C61C 1.840(13) .
P60 C61A 1.841(12) .
C61A C62A 1.501(3) .
C61A H61A 0.9900 .
C61A H61B 0.9900 .
C62A C63A 1.501(4) .
C62A H62A 0.9900 .
C62A H62B 0.9900 .
C63A C64A 1.499(4) .
C63A H63A 0.9900 .
C63A H63B 0.9900 .
C64A H64A 0.9800 .
C64A H64B 0.9800 .
C64A H64C 0.9800 .
C61B C62B 1.502(4) .
C61B H61C 0.9900 .
C61B H61D 0.9900 .
C62B C63B 1.500(4) .
C62B H62C 0.9900 .
C62B H62D 0.9900 .
C63B C64B 1.500(4) .
C63B H63C 0.9900 .
C63B H63D 0.9900 .
C64B H64D 0.9800 .
C64B H64E 0.9800 .
C64B H64F 0.9800 .
C61C C62C 1.501(4) .
C61C H61E 0.9900 .
C61C H61F 0.9900 .
C62C C63C 1.501(3) .
C62C H62E 0.9900 .
C62C H62F 0.9900 .
C63C C64C 1.498(5) .
C63C H63E 0.9900 .
C63C H63F 0.9900 .
C64C H64G 0.9800 .
C64C H64H 0.9800 .
C64C H64I 0.9800 .
P70 C71B 1.819(14) .
P70 C71A 1.822(14) .
P70 C71C 1.827(12) .
C71A C72A 1.501(3) .
C71A H71A 0.9900 .
C71A H71B 0.9900 .
C72A C73A 1.501(4) .
C72A H72A 0.9900 .
C72A H72B 0.9900 .
C73A C74A 1.499(4) .
C73A H73A 0.9900 .
C73A H73B 0.9900 .
C74A H74A 0.9800 .
C74A H74B 0.9800 .
C74A H74C 0.9800 .
C71B C72B 1.501(4) .
C71B H71C 0.9900 .
C71B H71D 0.9900 .
C72B C73B 1.501(3) .
C72B H72C 0.9900 .
C72B H72D 0.9900 .
C73B C74B 1.498(4) .
C73B H73C 0.9900 .
C73B H73D 0.9900 .
C74B H74D 0.9800 .
C74B H74E 0.9800 .
C74B H74F 0.9800 .
C71C C72C 1.501(4) .
C71C H71E 0.9900 .
C71C H71F 0.9900 .
C72C C73C 1.500(3) .
C72C H72E 0.9900 .
C72C H72F 0.9900 .
C73C C74C 1.498(4) .
C73C H73E 0.9900 .
C73C H73F 0.9900 .
C74C H74G 0.9800 .
C74C H74H 0.9800 .
C74C H74I 0.9800 .

loop_
_geom_torsion_atom_site_label_1
_geom_torsion_atom_site_label_2
_geom_torsion_atom_site_label_3
_geom_torsion_atom_site_label_4
_geom_torsion
_geom_torsion_site_symmetry_1
_geom_torsion_site_symmetry_4
C14 C1 C2 C3 -4(2) . .
C50 C1 C2 C3 173.3(15) . .
C1 C2 C3 C16 3(2) . .
C1 C2 C3 C21 -175.9(14) . .
C16 C4 C5 C6 0(3) . .
C24 C4 C5 C6 175.1(17) . .
C4 C5 C6 C17 -1(3) . .
C2 C1 C14 C17 -175.1(15) . 4_655
C50 C1 C14 C17 8(3) . 4_655
C2 C1 C14 C15 4(2) . .
C50 C1 C14 C15 -172.9(16) . .
C1 C14 C15 C17 174.6(15) . .
C17 C14 C15 C17 -6(2) 4_655 .
C1 C14 C15 C16 -3(2) . .
C17 C14 C15 C16 176.1(15) 4_655 .
C2 C3 C16 C4 176.8(14) . .
C21 C3 C16 C4 -5(2) . .
C2 C3 C16 C15 -2(2) . .
C21 C3 C16 C15 176.9(14) . .
C5 C4 C16 C3 179.4(16) . .
C24 C4 C16 C3 4(2) . .
C5 C4 C16 C15 -2(2) . .
C24 C4 C16 C15 -177.5(16) . .
C17 C15 C16 C3 -175.8(15) . .
C14 C15 C16 C3 2(2) . .
C17 C15 C16 C4 6(2) . .
C14 C15 C16 C4 -176.6(15) . .
C5 C6 C17 C15 5(3) . .
C5 C6 C17 C14 -172.3(17) . 4_655
C16 C15 C17 C6 -7(3) . .
C14 C15 C17 C6 175.5(16) . .
C16 C15 C17 C14 170.2(15) . 4_655
C14 C15 C17 C14 -7(2) . 4_655
C16 C3 C21 O22 179.9(15) . .
C2 C3 C21 O22 -2(2) . .
C16 C3 C21 N23 0(2) . .
C2 C3 C21 N23 178.9(14) . .
O22 C21 N23 C24 -174.7(16) . .
C3 C21 N23 C24 5(2) . .
O22 C21 N23 C31 6(2) . .
C3 C21 N23 C31 -174.3(12) . .
C21 N23 C24 O25 174.3(16) . .
C31 N23 C24 O25 -7(3) . .
C21 N23 C24 C4 -5(2) . .
C31 N23 C24 C4 173.8(14) . .
C5 C4 C24 O25 6(3) . .
C16 C4 C24 O25 -178.9(17) . .
C5 C4 C24 N23 -174.5(17) . .
C16 C4 C24 N23 1(2) . .
C24 N23 C31 C32 70(2) . .
C21 N23 C31 C32 -111.0(19) . .
C24 N23 C31 C36 -62(2) . .
C21 N23 C31 C36 117.5(19) . .
N23 C31 C32 C33 174.3(16) . .
C36 C31 C32 C33 -54(3) . .
C31 C32 C33 C34 51(3) . .
C32 C33 C34 C35 -51(3) . .
C33 C34 C35 C36 52(3) . .
N23 C31 C36 C35 -174.2(15) . .
C32 C31 C36 C35 55(2) . .
C34 C35 C36 C31 -53(2) . .
C2 C1 C50 C51 -1(13) . .
C14 C1 C50 C51 176(12) . .
C1 C50 C51 Pt1 32(75) . .
C52 Pt1 C51 C50 -29(70) . .
P60 Pt1 C51 C50 51(67) . .
P70 Pt1 C51 C50 -135(67) . .
C51 Pt1 C52 C53 59(100) . .
P60 Pt1 C52 C53 -20(100) . .
P70 Pt1 C52 C53 165(100) . .
Pt1 C52 C53 C54 42(100) . .
C52 C53 C54 C55 -85(35) . .
C52 C53 C54 C59 91(35) . .
C59 C54 C55 C56 0.0 . .
C53 C54 C55 C56 175.8(15) . .
C54 C55 C56 C57 0.0 . .
C55 C56 C57 C58 0.0 . .
C56 C57 C58 C59 0.0 . .
C57 C58 C59 C54 0.0 . .
C55 C54 C59 C58 0.0 . .
C53 C54 C59 C58 -176.0(14) . .
C51 Pt1 P60 C61B -171.0(9) . .
C52 Pt1 P60 C61B 0.6(8) . .
P70 Pt1 P60 C61B 105(2) . .
C51 Pt1 P60 C61C 65.2(10) . .
C52 Pt1 P60 C61C -123.2(9) . .
P70 Pt1 P60 C61C -19(2) . .
C51 Pt1 P60 C61A -45.9(9) . .
C52 Pt1 P60 C61A 125.7(8) . .
P70 Pt1 P60 C61A -130(2) . .
C61B P60 C61A C62A 56(2) . .
C61C P60 C61A C62A 167.9(18) . .
Pt1 P60 C61A C62A -75.5(19) . .
P60 C61A C62A C63A 170.5(17) . .
C61A C62A C63A C64A 172(2) . .
C61C P60 C61B C62B 54.3(16) . .
C61A P60 C61B C62B 160.6(14) . .
Pt1 P60 C61B C62B -70.1(16) . .
P60 C61B C62B C63B 162.3(14) . .
C61B C62B C63B C64B -176.6(18) . .
C61B P60 C61C C62C -82(2) . .
C61A P60 C61C C62C 168(2) . .
Pt1 P60 C61C C62C 47(2) . .
P60 C61C C62C C63C 177.6(19) . .
C61C C62C C63C C64C -177(2) . .
C51 Pt1 P70 C71B -92.8(13) . .
C52 Pt1 P70 C71B 95.4(12) . .
P60 Pt1 P70 C71B -9(2) . .
C51 Pt1 P70 C71A 151.7(12) . .
C52 Pt1 P70 C71A -20.1(11) . .
P60 Pt1 P70 C71A -125(2) . .
C51 Pt1 P70 C71C 28.4(11) . .
C52 Pt1 P70 C71C -143.4(10) . .
P60 Pt1 P70 C71C 112(2) . .
C71B P70 C71A C72A 175(2) . .
C71C P70 C71A C72A 65(2) . .
Pt1 P70 C71A C72A -63(2) . .
P70 C71A C72A C73A 161(2) . .
C71A C72A C73A C74A 177(3) . .
C71A P70 C71B C72B -175(2) . .
C71C P70 C71B C72B -65(2) . .
Pt1 P70 C71B C72B 61(2) . .
P70 C71B C72B C73B 167.5(18) . .
C71B C72B C73B C74B 119(3) . .
C71B P70 C71C C72C -43(2) . .
C71A P70 C71C C72C 63(2) . .
Pt1 P70 C71C C72C -168.3(16) . .
P70 C71C C72C C73C -165.4(15) . .
C71C C72C C73C C74C -113(3) . .
